data_1564171
loop_
_publ_author_name
'Teles, Catherine M.'
'Antunes, V\'ictor U.'
'Cardoso, Raquel S.'
'Candido, Tuany Z.'
'Lima, Carmen S.P.'
'Ruiz, Ana L\'ucia T.G.'
'Juliano, Maria A.'
'Favaro, Denize C.'
'Abbehausen, Camilla'

_publ_section_title
;
 Functionalization of new anticancer Pt(II) complex with transferrin
 receptor binding peptide
;
_journal_name_full 'Inorganica Chimica Acta'
_journal_page_first 119811
_journal_paper_doi 10.1016/j.ica.2020.119811
_journal_volume 511
_journal_year 2020
_chemical_formula_moiety 'C14 H15 Cl N3 O2 Pt, Cl2 Pt0.5, 2.49(H2 O)'
_chemical_formula_sum 'C14 H19.99 Cl3 N3 O4.5 Pt1.5'
_chemical_formula_weight 701.22
_space_group_crystal_system monoclinic
_space_group_IT_number 15
_space_group_name_Hall '-C 2yc'
_space_group_name_H-M_alt 'C 1 2/c 1'
_atom_sites_solution_hydrogens mixed
_cell_angle_alpha 90
_cell_angle_beta 126.469(3)
_cell_angle_gamma 90
_cell_formula_units_Z 8
_cell_length_a 18.712(3)
_cell_length_b 16.820(3)
_cell_length_c 15.504(3)
_cell_measurement_reflns_used 9964
_cell_measurement_temperature 150
_cell_measurement_theta_max 30.481
_cell_measurement_theta_min 2.422
_cell_volume 3924.1(12)
_computing_cell_refinement 'SAINT v8.34A (Bruker, 2013)'
_computing_data_reduction 'SAINT v8.34A (Bruker, 2013)'
_computing_molecular_graphics 'Olex2 (Dolomanov et al., 2009)'
_computing_publication_material 'Olex2 (Dolomanov et al., 2009)'
_computing_structure_refinement 'ShelXL (Sheldrick, 2015)'
_computing_structure_solution 'SHELXT 2014/5 (Sheldrick, 2014)'
_diffrn_ambient_temperature 150
_diffrn_measured_fraction_theta_full 1.000
_diffrn_measured_fraction_theta_max 0.999
_diffrn_measurement_device_type 'BRUKER APEX CCD DETECTOR DIFFRACTOMETER'
_diffrn_radiation_type MoK\a
_diffrn_radiation_wavelength 0.71073
_diffrn_reflns_av_R_equivalents 0.0223
_diffrn_reflns_av_unetI/netI 0.0123
_diffrn_reflns_Laue_measured_fraction_full 1.000
_diffrn_reflns_Laue_measured_fraction_max 0.999
_diffrn_reflns_limit_h_max 26
_diffrn_reflns_limit_h_min -26
_diffrn_reflns_limit_k_max 23
_diffrn_reflns_limit_k_min -24
_diffrn_reflns_limit_l_max 22
_diffrn_reflns_limit_l_min -22
_diffrn_reflns_number 45687
_diffrn_reflns_point_group_measured_fraction_full 1.000
_diffrn_reflns_point_group_measured_fraction_max 0.999
_diffrn_reflns_theta_full 25.242
_diffrn_reflns_theta_max 30.499
_diffrn_reflns_theta_min 1.816
_exptl_absorpt_coefficient_mu 11.134
_exptl_absorpt_correction_T_max 0.7461
_exptl_absorpt_correction_T_min 0.4202
_exptl_absorpt_correction_type multi-scan
_exptl_absorpt_process_details
;
SADABS-2014/5 (Bruker,2014/5) was used for absorption correction.
wR2(int) was 0.0976 before and 0.0338 after correction.
The Ratio of minimum to maximum transmission is 0.5632.
The \l/2 correction factor is 0.00150.
;
_exptl_crystal_colour 'clear orange'
_exptl_crystal_colour_lustre clear
_exptl_crystal_colour_primary orange
_exptl_crystal_density_diffrn 2.374
_exptl_crystal_description needle
_exptl_crystal_F_000 2632
_exptl_crystal_size_max 0.279
_exptl_crystal_size_mid 0.173
_exptl_crystal_size_min 0.06
_refine_diff_density_max 1.387
_refine_diff_density_min -0.604
_refine_diff_density_rms 0.087
_refine_ls_extinction_coef .
_refine_ls_extinction_method none
_refine_ls_goodness_of_fit_ref 1.036
_refine_ls_hydrogen_treatment constr
_refine_ls_matrix_type full
_refine_ls_number_parameters 248
_refine_ls_number_reflns 5975
_refine_ls_number_restraints 0
_refine_ls_restrained_S_all 1.036
_refine_ls_R_factor_all 0.0147
_refine_ls_R_factor_gt 0.0125
_refine_ls_shift/su_max 0.005
_refine_ls_shift/su_mean 0.000
_refine_ls_structure_factor_coef Fsqd
_refine_ls_weighting_details 'w=1/[\s^2^(Fo^2^)+(0.0149P)^2^+5.6548P] where P=(Fo^2^+2Fc^2^)/3'
_refine_ls_weighting_scheme calc
_refine_ls_wR_factor_gt 0.0299
_refine_ls_wR_factor_ref 0.0306
_reflns_Friedel_coverage 0.000
_reflns_Friedel_fraction_full .
_reflns_Friedel_fraction_max .
_reflns_number_gt 5568
_reflns_number_total 5975
_reflns_threshold_expression 'I > 2\s(I)'
_cod_data_source_file ICA-2020-511-119811.cif
_cod_data_source_block pt-nno_a
_cod_original_cell_volume 3923.9(12)
_cod_original_formula_sum 'C14 H19.99 Cl3 N3 O4.50 Pt1.50'
_cod_database_code 1564171
_shelx_space_group_comment
;
The symmetry employed for this shelxl refinement is uniquely defined
by the following loop, which should always be used as a source of
symmetry information in preference to the above space-group names.
They are only intended as comments.
;
_shelx_estimated_absorpt_t_max 0.555
_shelx_estimated_absorpt_t_min 0.147
_olex2_refinement_description
;
1. Fixed Uiso
 At 1.2 times of:
  All C(H) groups, All C(H,H) groups
 At 1.5 times of:
  All O(H) groups, All O(H,H) groups
2. Others
 Sof(O5)=Sof(H5A)=Sof(H5B)=FVAR(1)
3.a Free rotating group:
 O4(H4A,H4B), O3(H3A,H3B), O5(H5A,H5B)
3.b Secondary CH2 refined with riding coordinates:
 C7(H7A,H7B), C13(H13A,H13B), C6(H6A,H6B)
3.c Aromatic/amide H refined with riding coordinates:
 C1(H1A), C12(H12), C9(H9), C2(H2), C4(H4), C10(H10), C3(H3), C11(H11)
3.d Idealised tetrahedral OH refined as rotating group:
 O1(H1)
;

loop_
_space_group_symop_operation_xyz
'x, y, z'
'-x, y, -z+1/2'
'x+1/2, y+1/2, z'
'-x+1/2, y+1/2, -z+1/2'
'-x, -y, -z'
'x, -y, z-1/2'
'-x+1/2, -y+1/2, -z'
'x+1/2, -y+1/2, z-1/2'

loop_
_atom_site_label
_atom_site_type_symbol
_atom_site_fract_x
_atom_site_fract_y
_atom_site_fract_z
_atom_site_U_iso_or_equiv
_atom_site_adp_type
_atom_site_occupancy
_atom_site_site_symmetry_order
_atom_site_calc_flag
_atom_site_refinement_flags_posn
_atom_site_refinement_flags_adp
_atom_site_refinement_flags_occupancy
_atom_site_disorder_assembly
_atom_site_disorder_group
Pt1 Pt 0.12649(2) 0.66559(2) 0.32426(2) 0.01389(2) Uani 1 1 d . . . . .
Pt2 Pt 0.750000 0.750000 0.500000 0.01663(2) Uani 1 2 d S T P . .
Cl2 Cl 0.72982(3) 0.62116(3) 0.43940(4) 0.02445(9) Uani 1 1 d . . . . .
Cl3 Cl 0.60411(3) 0.75484(3) 0.44116(4) 0.02354(9) Uani 1 1 d . . . . .
Cl1 Cl 0.12001(3) 0.63817(3) 0.46506(4) 0.02465(9) Uani 1 1 d . . . . .
N1 N 0.11391(10) 0.55345(9) 0.27255(12) 0.0159(3) Uani 1 1 d . . . . .
O1 O 0.38103(10) 0.68117(9) 0.36331(13) 0.0299(3) Uani 1 1 d . . . . .
H1 H 0.418296 0.644127 0.386521 0.045 Uiso 1 1 calc GR . . . .
N2 N 0.12661(10) 0.78419(9) 0.33896(12) 0.0167(3) Uani 1 1 d . . . . .
O2 O 0.28323(9) 0.58188(9) 0.30898(13) 0.0283(3) Uani 1 1 d . . . . .
O4 O 0.66400(10) 0.57477(10) 0.59215(13) 0.0302(3) Uani 1 1 d . . . . .
H4A H 0.689388 0.533453 0.633381 0.045 Uiso 1 1 d G . . . .
H4B H 0.693322 0.589405 0.567638 0.045 Uiso 1 1 d G . . . .
O3 O 0.49061(10) 0.56820(10) 0.41159(14) 0.0319(3) Uani 1 1 d . . . . .
H3A H 0.540142 0.570597 0.475976 0.048 Uiso 1 1 d G . . . .
H3B H 0.501085 0.577227 0.364837 0.048 Uiso 1 1 d G . . . .
O5 O 0.500000 0.62638(14) 0.250000 0.0327(7) Uani 0.990(8) 2 d S T P . .
H5A H 0.462839 0.660022 0.200525 0.049 Uiso 0.495(4) 1 d G . . . .
H5B H 0.551790 0.648685 0.280978 0.049 Uiso 0.495(4) 1 d G . . . .
N3 N 0.13926(10) 0.69404(9) 0.20675(12) 0.0153(3) Uani 1 1 d . . . . .
C1 C 0.11351(13) 0.48585(12) 0.31968(16) 0.0221(4) Uani 1 1 d . . . . .
H1A H 0.120438 0.489163 0.385445 0.027 Uiso 1 1 calc R . . . .
C7 C 0.08369(12) 0.76839(11) 0.15821(14) 0.0178(3) Uani 1 1 d . . . . .
H7A H 0.097876 0.795827 0.113601 0.021 Uiso 1 1 calc R . . . .
H7B H 0.019757 0.754488 0.112047 0.021 Uiso 1 1 calc R . . . .
C8 C 0.10412(12) 0.82200(11) 0.24834(15) 0.0174(3) Uani 1 1 d . . . . .
C12 C 0.14521(13) 0.82683(12) 0.42365(15) 0.0224(4) Uani 1 1 d . . . . .
H12 H 0.161646 0.800013 0.486959 0.027 Uiso 1 1 calc R . . . .
C9 C 0.09889(13) 0.90389(11) 0.24127(16) 0.0227(4) Uani 1 1 d . . . . .
H9 H 0.083058 0.929944 0.177762 0.027 Uiso 1 1 calc R . . . .
C2 C 0.10324(13) 0.41204(12) 0.27413(17) 0.0255(4) Uani 1 1 d . . . . .
H2 H 0.102254 0.365224 0.307695 0.031 Uiso 1 1 calc R . . . .
C13 C 0.23207(12) 0.71609(11) 0.24788(15) 0.0189(3) Uani 1 1 d . . . . .
H13A H 0.250461 0.763152 0.295008 0.023 Uiso 1 1 calc R . . . .
H13B H 0.232003 0.731640 0.186243 0.023 Uiso 1 1 calc R . . . .
C14 C 0.30032(12) 0.65103(12) 0.30967(15) 0.0198(3) Uani 1 1 d . . . . .
C6 C 0.10346(13) 0.62569(10) 0.12824(14) 0.0181(3) Uani 1 1 d . . . . .
H6A H 0.041563 0.637491 0.066380 0.022 Uiso 1 1 calc R . . . .
H6B H 0.139511 0.619776 0.101079 0.022 Uiso 1 1 calc R . . . .
C4 C 0.09574(13) 0.47647(12) 0.13163(15) 0.0234(4) Uani 1 1 d . . . . .
H4 H 0.090035 0.474102 0.066567 0.028 Uiso 1 1 calc R . . . .
C10 C 0.11702(14) 0.94763(12) 0.32799(17) 0.0274(4) Uani 1 1 d . . . . .
H10 H 0.113115 1.003993 0.324125 0.033 Uiso 1 1 calc R . . . .
C5 C 0.10542(12) 0.54906(11) 0.17967(14) 0.0177(3) Uani 1 1 d . . . . .
C3 C 0.09444(14) 0.40727(12) 0.17928(17) 0.0271(4) Uani 1 1 d . . . . .
H3 H 0.087559 0.357090 0.147028 0.032 Uiso 1 1 calc R . . . .
C11 C 0.14079(14) 0.90876(13) 0.42000(17) 0.0281(4) Uani 1 1 d . . . . .
H11 H 0.153966 0.938140 0.480205 0.034 Uiso 1 1 calc R . . . .

loop_
_atom_site_aniso_label
_atom_site_aniso_U_11
_atom_site_aniso_U_22
_atom_site_aniso_U_33
_atom_site_aniso_U_23
_atom_site_aniso_U_13
_atom_site_aniso_U_12
Pt1 0.01604(3) 0.01343(3) 0.01368(3) 0.00093(2) 0.00964(3) 0.00083(2)
Pt2 0.02152(5) 0.01460(4) 0.01498(4) -0.00214(3) 0.01150(4) -0.00436(3)
Cl2 0.0304(2) 0.0168(2) 0.0287(2) -0.00641(17) 0.0190(2) -0.00603(17)
Cl3 0.0242(2) 0.0226(2) 0.0260(2) -0.00378(17) 0.01610(19) -0.00435(17)
Cl1 0.0325(2) 0.0272(2) 0.0236(2) 0.00562(17) 0.0218(2) 0.00425(19)
N1 0.0161(6) 0.0145(7) 0.0180(7) 0.0014(5) 0.0106(6) 0.0005(5)
O1 0.0183(7) 0.0274(8) 0.0380(9) -0.0045(6) 0.0135(6) 0.0001(6)
N2 0.0169(7) 0.0149(7) 0.0172(7) -0.0015(5) 0.0095(6) 0.0012(5)
O2 0.0228(7) 0.0234(7) 0.0375(8) 0.0105(6) 0.0172(6) 0.0043(6)
O4 0.0318(8) 0.0299(8) 0.0329(8) 0.0097(6) 0.0214(7) 0.0097(6)
O3 0.0272(7) 0.0289(8) 0.0373(8) 0.0005(7) 0.0179(7) 0.0024(6)
O5 0.0373(13) 0.0241(12) 0.0209(11) 0.000 0.0087(10) 0.000
N3 0.0182(7) 0.0126(7) 0.0161(7) 0.0005(5) 0.0107(6) 0.0008(5)
C1 0.0232(9) 0.0175(9) 0.0258(9) 0.0043(7) 0.0146(8) -0.0003(7)
C7 0.0216(8) 0.0154(8) 0.0171(8) 0.0026(6) 0.0119(7) 0.0035(6)
C8 0.0159(7) 0.0164(8) 0.0201(8) 0.0000(6) 0.0108(7) 0.0010(6)
C12 0.0216(9) 0.0244(9) 0.0170(8) -0.0035(7) 0.0092(7) 0.0019(7)
C9 0.0248(9) 0.0160(9) 0.0280(9) 0.0011(7) 0.0160(8) 0.0005(7)
C2 0.0251(9) 0.0164(9) 0.0315(10) 0.0048(7) 0.0149(8) 0.0007(7)
C13 0.0202(8) 0.0183(8) 0.0225(8) 0.0012(7) 0.0150(7) -0.0001(7)
C14 0.0203(8) 0.0245(9) 0.0183(8) 0.0010(7) 0.0134(7) 0.0018(7)
C6 0.0249(9) 0.0149(8) 0.0159(8) -0.0004(6) 0.0129(7) 0.0005(7)
C4 0.0272(9) 0.0183(9) 0.0202(9) -0.0018(7) 0.0117(8) 0.0023(7)
C10 0.0284(10) 0.0146(9) 0.0335(11) -0.0057(7) 0.0153(9) -0.0009(7)
C5 0.0178(8) 0.0157(8) 0.0181(8) 0.0004(6) 0.0098(7) 0.0014(6)
C3 0.0259(9) 0.0151(9) 0.0313(10) -0.0039(7) 0.0121(8) -0.0001(7)
C11 0.0266(9) 0.0232(10) 0.0256(10) -0.0095(8) 0.0107(8) 0.0004(8)

loop_
_atom_type_symbol
_atom_type_description
_atom_type_scat_dispersion_real
_atom_type_scat_dispersion_imag
_atom_type_scat_source
C C 0.0033 0.0016 'International Tables Vol C Tables 4.2.6.8 and 6.1.1.4'
H H 0.0000 0.0000 'International Tables Vol C Tables 4.2.6.8 and 6.1.1.4'
Cl Cl 0.1484 0.1585 'International Tables Vol C Tables 4.2.6.8 and 6.1.1.4'
N N 0.0061 0.0033 'International Tables Vol C Tables 4.2.6.8 and 6.1.1.4'
O O 0.0106 0.0060 'International Tables Vol C Tables 4.2.6.8 and 6.1.1.4'
Pt Pt -1.7033 8.3905 'International Tables Vol C Tables 4.2.6.8 and 6.1.1.4'

loop_
_geom_angle_atom_site_label_1
_geom_angle_atom_site_label_2
_geom_angle_atom_site_label_3
_geom_angle
_geom_angle_site_symmetry_1
_geom_angle_site_symmetry_3
N1 Pt1 Cl1 97.51(4) . .
N1 Pt1 N3 84.92(6) . .
N2 Pt1 Cl1 95.08(5) . .
N2 Pt1 N1 166.09(6) . .
N2 Pt1 N3 82.82(6) . .
N3 Pt1 Cl1 176.32(4) . .
Cl2 Pt2 Cl2 180.0 7_666 .
Cl2 Pt2 Cl3 89.807(17) 7_666 .
Cl2 Pt2 Cl3 90.193(17) . .
Cl2 Pt2 Cl3 89.808(17) . 7_666
Cl2 Pt2 Cl3 90.192(17) 7_666 7_666
Cl3 Pt2 Cl3 180.0 7_666 .
C1 N1 Pt1 127.61(13) . .
C5 N1 Pt1 112.82(12) . .
C5 N1 C1 119.57(16) . .
C14 O1 H1 109.5 . .
C8 N2 Pt1 111.61(12) . .
C12 N2 Pt1 128.44(13) . .
C12 N2 C8 119.96(16) . .
H4A O4 H4B 109.7 . .
H3A O3 H3B 109.5 . .
H5A O5 H5A 98.9 . 2_655
H5A O5 H5B 104.5 2_655 2_655
H5A O5 H5B 104.5 . .
H5A O5 H5B 35.8 . 2_655
H5B O5 H5A 35.8 . 2_655
H5B O5 H5B 128.9 . 2_655
C7 N3 Pt1 103.23(10) . .
C7 N3 C6 112.60(13) . .
C13 N3 Pt1 113.67(11) . .
C13 N3 C7 106.73(14) . .
C13 N3 C6 112.21(14) . .
C6 N3 Pt1 108.13(10) . .
N1 C1 H1A 119.3 . .
N1 C1 C2 121.44(18) . .
C2 C1 H1A 119.3 . .
N3 C7 H7A 110.1 . .
N3 C7 H7B 110.1 . .
H7A C7 H7B 108.4 . .
C8 C7 N3 108.23(14) . .
C8 C7 H7A 110.1 . .
C8 C7 H7B 110.1 . .
N2 C8 C7 115.43(15) . .
N2 C8 C9 120.79(17) . .
C9 C8 C7 123.76(17) . .
N2 C12 H12 119.4 . .
N2 C12 C11 121.14(19) . .
C11 C12 H12 119.4 . .
C8 C9 H9 120.4 . .
C8 C9 C10 119.18(19) . .
C10 C9 H9 120.4 . .
C1 C2 H2 120.4 . .
C3 C2 C1 119.19(18) . .
C3 C2 H2 120.4 . .
N3 C13 H13A 108.6 . .
N3 C13 H13B 108.6 . .
N3 C13 C14 114.77(15) . .
H13A C13 H13B 107.6 . .
C14 C13 H13A 108.6 . .
C14 C13 H13B 108.6 . .
O1 C14 C13 109.92(16) . .
O2 C14 O1 125.14(18) . .
O2 C14 C13 124.93(17) . .
N3 C6 H6A 109.3 . .
N3 C6 H6B 109.3 . .
H6A C6 H6B 108.0 . .
C5 C6 N3 111.44(14) . .
C5 C6 H6A 109.3 . .
C5 C6 H6B 109.3 . .
C5 C4 H4 120.3 . .
C5 C4 C3 119.45(18) . .
C3 C4 H4 120.3 . .
C9 C10 H10 120.2 . .
C11 C10 C9 119.58(19) . .
C11 C10 H10 120.2 . .
N1 C5 C6 117.87(15) . .
N1 C5 C4 121.02(17) . .
C4 C5 C6 121.07(16) . .
C2 C3 C4 119.33(18) . .
C2 C3 H3 120.3 . .
C4 C3 H3 120.3 . .
C12 C11 C10 119.34(19) . .
C12 C11 H11 120.3 . .
C10 C11 H11 120.3 . .

loop_
_geom_bond_atom_site_label_1
_geom_bond_atom_site_label_2
_geom_bond_distance
_geom_bond_site_symmetry_2
Pt1 Cl1 2.3037(6) .
Pt1 N1 2.0078(15) .
Pt1 N2 2.0076(16) .
Pt1 N3 2.0305(15) .
Pt2 Cl2 2.3020(6) 7_666
Pt2 Cl2 2.3020(6) .
Pt2 Cl3 2.3089(7) .
Pt2 Cl3 2.3089(6) 7_666
N1 C1 1.354(2) .
N1 C5 1.354(2) .
O1 H1 0.8400 .
O1 C14 1.318(2) .
N2 C8 1.361(2) .
N2 C12 1.348(2) .
O2 C14 1.205(2) .
O4 H4A 0.8697 .
O4 H4B 0.8684 .
O3 H3A 0.8702 .
O3 H3B 0.8692 .
O5 H5A 0.87(7) 2_655
O5 H5A 0.8706 .
O5 H5B 0.8702 .
O5 H5B 0.87(5) 2_655
N3 C7 1.510(2) .
N3 C13 1.498(2) .
N3 C6 1.511(2) .
C1 H1A 0.9500 .
C1 C2 1.384(3) .
C7 H7A 0.9900 .
C7 H7B 0.9900 .
C7 C8 1.509(2) .
C8 C9 1.381(3) .
C12 H12 0.9500 .
C12 C11 1.380(3) .
C9 H9 0.9500 .
C9 C10 1.386(3) .
C2 H2 0.9500 .
C2 C3 1.381(3) .
C13 H13A 0.9900 .
C13 H13B 0.9900 .
C13 C14 1.514(3) .
C6 H6A 0.9900 .
C6 H6B 0.9900 .
C6 C5 1.505(2) .
C4 H4 0.9500 .
C4 C5 1.385(3) .
C4 C3 1.386(3) .
C10 H10 0.9500 .
C10 C11 1.381(3) .
C3 H3 0.9500 .
C11 H11 0.9500 .
